data_7227471
loop_
_publ_author_name
'Wu, Lei'
'Chigan, Dongdong'
'Yan, Luke'
'Chen, Huaxin'

_publ_section_title
;
 Metal organic frameworks with uni-, di-, and tri-nuclear Cd(ii) SBU
 prepared from 1,3-bis(4-pyridyl)propane and different dicarboxylate
 ligands: syntheses, structures and luminescent properties
;
_journal_issue 10
_journal_name_full 'RSC Adv.'
_journal_page_first 5541
_journal_paper_doi 10.1039/C6RA26855B
_journal_volume 7
_journal_year 2017
_chemical_formula_moiety 'C21 H18 Cd N2 O5'
_chemical_formula_sum 'C21 H18 Cd N2 O5'
_chemical_formula_weight 490.78
_chemical_melting_point ?
_chemical_name_systematic
;
?
;
_space_group_IT_number 15
_symmetry_cell_setting monoclinic
_symmetry_space_group_name_Hall '-C 2yc'
_symmetry_space_group_name_H-M 'C 1 2/c 1'
_atom_sites_solution_hydrogens geom
_atom_sites_solution_primary direct
_atom_sites_solution_secondary difmap
_audit_creation_method SHELXL-97
_audit_update_record
;
2009-11-26 deposited with the CCDC.
2016-12-30 downloaded from the CCDC.
;
_cell_angle_alpha 90.00
_cell_angle_beta 98.43(3)
_cell_angle_gamma 90.00
_cell_formula_units_Z 8
_cell_length_a 16.375(3)
_cell_length_b 12.766(3)
_cell_length_c 25.320(5)
_cell_measurement_temperature 293(2)
_cell_volume 5235.8(19)
_computing_cell_refinement 'Bruker SMART'
_computing_data_collection 'Bruker SMART'
_computing_data_reduction 'Bruker SAINT'
_computing_molecular_graphics SHELXP-97
_computing_publication_material SHELXTL
_computing_structure_refinement 'SHELXL-97 (Sheldrick, 1997)'
_computing_structure_solution 'SHELXS-97 (Sheldrick, 1990)'
_diffrn_ambient_temperature 293(2)
_diffrn_detector_area_resol_mean none
_diffrn_measured_fraction_theta_full 0.999
_diffrn_measured_fraction_theta_max 0.999
_diffrn_measurement_device_type 'CCD area detector'
_diffrn_measurement_method 'phi and omega scans'
_diffrn_radiation_monochromator graphite
_diffrn_radiation_source 'fine-focus sealed tube'
_diffrn_radiation_type MoK\a
_diffrn_radiation_wavelength 0.71073
_diffrn_reflns_av_R_equivalents 0.0248
_diffrn_reflns_av_sigmaI/netI 0.0212
_diffrn_reflns_limit_h_max 18
_diffrn_reflns_limit_h_min -19
_diffrn_reflns_limit_k_max 12
_diffrn_reflns_limit_k_min -15
_diffrn_reflns_limit_l_max 30
_diffrn_reflns_limit_l_min -22
_diffrn_reflns_number 13694
_diffrn_reflns_theta_full 25.00
_diffrn_reflns_theta_max 25.00
_diffrn_reflns_theta_min 2.03
_diffrn_standards_decay_% none
_diffrn_standards_interval_count none
_diffrn_standards_interval_time none
_diffrn_standards_number none
_exptl_absorpt_coefficient_mu 0.861
_exptl_absorpt_correction_T_max 0.783
_exptl_absorpt_correction_T_min 0.686
_exptl_absorpt_correction_type empirical
_exptl_absorpt_process_details SADAB
_exptl_crystal_colour colorless
_exptl_crystal_density_diffrn 1.245
_exptl_crystal_density_meas ?
_exptl_crystal_density_method 'not measured'
_exptl_crystal_description block
_exptl_crystal_F_000 1968
_exptl_crystal_size_max 0.450
_exptl_crystal_size_mid 0.383
_exptl_crystal_size_min 0.284
_refine_diff_density_max 0.854
_refine_diff_density_min -0.688
_refine_diff_density_rms 0.099
_refine_ls_extinction_method none
_refine_ls_goodness_of_fit_ref 1.240
_refine_ls_hydrogen_treatment constr
_refine_ls_matrix_type full
_refine_ls_number_parameters 280
_refine_ls_number_reflns 4611
_refine_ls_number_restraints 144
_refine_ls_restrained_S_all 1.225
_refine_ls_R_factor_all 0.0692
_refine_ls_R_factor_gt 0.0668
_refine_ls_shift/su_max 0.000
_refine_ls_shift/su_mean 0.000
_refine_ls_structure_factor_coef Fsqd
_refine_ls_weighting_details 'calc w=1/[\s^2^(Fo^2^)+(0.1062P)^2^+58.5761P] where P=(Fo^2^+2Fc^2^)/3'
_refine_ls_weighting_scheme calc
_refine_ls_wR_factor_gt 0.2401
_refine_ls_wR_factor_ref 0.2414
_reflns_number_gt 4319
_reflns_number_total 4611
_reflns_threshold_expression >2sigma(I)
_cod_data_source_file c6ra26855b2.cif
_cod_data_source_block a2
_cod_depositor_comments
;
The following automatic conversions were performed:

'_chemical_melting_point' value 'not measured' was changed to '?' -
the value is undefined or not given.

'_symmetry_cell_setting' value 'Monoclinic' changed to 'monoclinic'
according to
/usr/data/users/saulius/crontab/automatic-downloads/rss-feeds/RSC/lib/dictionaries/cif_core.dic
dictionary named 'cif_core.dic' version 2.4.2 from 2011-04-26.

'_exptl_crystal_density_meas' value 'none' was changed to '?' - the
value is perceived as not measured.

Automatic conversion script
Id: cif_fix_values 4268 2015-11-12 08:31:59Z antanas 
;
_cod_original_sg_symbol_H-M C2/c
_cod_database_code 7227471

loop_
_symmetry_equiv_pos_as_xyz
'x, y, z'
'-x, y, -z+1/2'
'x+1/2, y+1/2, z'
'-x+1/2, y+1/2, -z+1/2'
'-x, -y, -z'
'x, -y, z-1/2'
'-x+1/2, -y+1/2, -z'
'x+1/2, -y+1/2, z-1/2'

loop_
_atom_site_label
_atom_site_type_symbol
_atom_site_fract_x
_atom_site_fract_y
_atom_site_fract_z
_atom_site_U_iso_or_equiv
_atom_site_adp_type
_atom_site_occupancy
_atom_site_symmetry_multiplicity
_atom_site_calc_flag
_atom_site_refinement_flags
C1 C 0.2339(9) 0.1993(9) 0.1539(4) 0.083(4) Uani 1 1 d .
H1 H 0.2143 0.2669 0.1573 0.112(11) Uiso 1 1 d RU
C2 C 0.2742(9) 0.1506(10) 0.1989(5) 0.095(4) Uani 1 1 d U
H2 H 0.2823 0.1861 0.2311 0.112(11) Uiso 1 1 d RU
C3 C 0.3032(7) 0.0505(8) 0.1965(4) 0.065(3) Uani 1 1 d .
C4 C 0.2932(8) 0.0065(8) 0.1466(4) 0.082(3) Uani 1 1 d .
H4 H 0.3143 -0.0599 0.1420 0.112(11) Uiso 1 1 d RU
C5 C 0.2514(8) 0.0604(8) 0.1033(4) 0.082(4) Uani 1 1 d .
H5 H 0.2456 0.0281 0.0701 0.112(11) Uiso 1 1 d RU
C6 C 0.3456(8) -0.0083(9) 0.2447(4) 0.079(3) Uani 1 1 d .
H6A H 0.3817 -0.0608 0.2329 0.112(11) Uiso 1 1 d RU
H6B H 0.3041 -0.0446 0.2614 0.112(11) Uiso 1 1 d RU
C7 C 0.3962(5) 0.0605(8) 0.2862(3) 0.057(2) Uani 1 1 d .
H7A H 0.4353 0.1004 0.2691 0.112(11) Uiso 1 1 d RU
H7B H 0.3599 0.1094 0.3003 0.112(11) Uiso 1 1 d RU
C8 C 0.4430(7) -0.0025(8) 0.3313(4) 0.070(3) Uani 1 1 d .
H8A H 0.4038 -0.0465 0.3460 0.112(11) Uiso 1 1 d RU
H8B H 0.4814 -0.0482 0.3169 0.112(11) Uiso 1 1 d RU
C9 C 0.0632(8) 0.4284(10) -0.0364(5) 0.085(3) Uani 1 1 d .
H9 H 0.0815 0.4642 -0.0049 0.112(11) Uiso 1 1 d RU
C10 C 0.5192(10) 0.0167(10) 0.4228(5) 0.098(5) Uani 1 1 d .
H10 H 0.5103 -0.0543 0.4276 0.112(11) Uiso 1 1 d RU
C11 C 0.4906(6) 0.0601(8) 0.3763(4) 0.061(2) Uani 1 1 d .
C12 C 0.5146(10) 0.1626(11) 0.3715(6) 0.109(5) Uani 1 1 d U
H12 H 0.4997 0.1966 0.3392 0.112(11) Uiso 1 1 d RU
C13 C 0.0609(10) 0.2860(11) -0.0869(6) 0.106(5) Uani 1 1 d U
H13 H 0.0763 0.2170 -0.0920 0.112(11) Uiso 1 1 d RU
C14 C 0.0027(5) 0.1716(6) 0.0665(3) 0.0438(17) Uani 1 1 d .
C15 C -0.0740(5) 0.1331(6) 0.0860(3) 0.0447(17) Uani 1 1 d .
C16 C -0.1153(5) 0.0438(6) 0.0633(3) 0.0449(17) Uani 1 1 d .
H16 H -0.0946 0.0073 0.0364 0.112(11) Uiso 1 1 d RU
C17 C -0.1873(4) 0.0097(6) 0.0802(3) 0.0415(16) Uani 1 1 d .
C18 C -0.2177(6) 0.0636(8) 0.1215(4) 0.064(3) Uani 1 1 d .
H18 H -0.2655 0.0405 0.1336 0.111(11) Uiso 1 1 d RU
C19 C -0.1785(6) 0.1525(8) 0.1432(4) 0.070(3) Uani 1 1 d .
H19 H -0.1996 0.1880 0.1703 0.112(11) Uiso 1 1 d RU
C20 C -0.1069(6) 0.1869(7) 0.1273(4) 0.059(2) Uani 1 1 d .
C21 C -0.2356(5) -0.0842(6) 0.0564(3) 0.0464(19) Uani 1 1 d .
Cd1 Cd 0.14772(3) 0.24137(4) 0.03460(2) 0.0454(3) Uani 1 1 d .
N1 N 0.2213(4) 0.1552(6) 0.1066(3) 0.0509(16) Uani 1 1 d .
N2 N 0.0808(4) 0.3290(6) -0.0387(3) 0.0517(17) Uani 1 1 d .
O1 O 0.0355(4) 0.2562(4) 0.0872(3) 0.0643(18) Uani 1 1 d .
O2 O 0.0347(4) 0.1221(5) 0.0330(3) 0.0652(17) Uani 1 1 d .
O3 O -0.3020(4) -0.1055(5) 0.0724(3) 0.0584(15) Uani 1 1 d .
O4 O -0.2075(4) -0.1353(5) 0.0207(3) 0.0625(17) Uani 1 1 d .
O5 O -0.0704(6) 0.2722(6) 0.1501(4) 0.095(3) Uani 1 1 d .
H5A H -0.0278 0.2849 0.1379 0.112(11) Uiso 1 1 d RU

loop_
_atom_site_aniso_label
_atom_site_aniso_U_11
_atom_site_aniso_U_22
_atom_site_aniso_U_33
_atom_site_aniso_U_23
_atom_site_aniso_U_13
_atom_site_aniso_U_12
C1 0.121(10) 0.065(6) 0.058(6) -0.009(5) -0.009(6) 0.022(7)
C2 0.136(10) 0.084(7) 0.057(6) -0.019(6) -0.016(6) 0.022(7)
C3 0.069(6) 0.064(6) 0.057(5) 0.003(4) -0.014(5) -0.001(5)
C4 0.124(10) 0.057(6) 0.058(6) -0.010(5) -0.006(6) 0.021(6)
C5 0.125(10) 0.061(6) 0.051(6) -0.011(5) -0.013(6) 0.018(6)
C6 0.094(8) 0.069(6) 0.064(6) 0.000(5) -0.021(6) 0.005(6)
C7 0.047(5) 0.065(6) 0.056(5) -0.004(4) -0.003(4) 0.001(4)
C8 0.072(7) 0.069(6) 0.064(6) -0.008(5) -0.011(5) 0.007(5)
C9 0.102(9) 0.079(8) 0.068(7) -0.007(6) -0.009(6) 0.012(7)
C10 0.149(13) 0.065(7) 0.067(7) 0.001(6) -0.023(8) -0.009(7)
C11 0.057(5) 0.059(5) 0.060(5) -0.007(4) -0.014(4) 0.015(4)
C12 0.131(11) 0.091(8) 0.090(8) 0.017(7) -0.037(8) -0.011(8)
C13 0.130(11) 0.072(7) 0.100(9) -0.005(7) -0.033(8) 0.019(7)
C14 0.032(4) 0.047(4) 0.054(5) 0.000(4) 0.011(3) -0.009(3)
C15 0.036(4) 0.045(4) 0.053(4) 0.003(3) 0.008(3) -0.011(3)
C16 0.041(4) 0.046(4) 0.046(4) -0.008(3) 0.000(3) -0.004(3)
C17 0.035(4) 0.045(4) 0.045(4) -0.004(3) 0.009(3) -0.012(3)
C18 0.057(5) 0.070(6) 0.073(6) -0.016(5) 0.031(5) -0.024(5)
C19 0.073(6) 0.073(6) 0.072(6) -0.035(5) 0.040(5) -0.022(5)
C20 0.053(5) 0.053(5) 0.071(6) -0.017(4) 0.013(4) -0.019(4)
C21 0.039(4) 0.042(4) 0.053(5) 0.004(4) -0.008(3) -0.011(3)
Cd1 0.0421(4) 0.0435(4) 0.0486(4) -0.0003(2) -0.0004(3) -0.0125(2)
N1 0.048(4) 0.058(4) 0.045(4) -0.007(3) 0.002(3) -0.003(3)
N2 0.043(4) 0.058(4) 0.052(4) 0.000(3) 0.000(3) -0.007(3)
O1 0.054(4) 0.048(3) 0.091(5) -0.011(3) 0.009(3) -0.023(3)
O2 0.051(4) 0.070(4) 0.077(4) -0.014(3) 0.017(3) -0.029(3)
O3 0.051(3) 0.055(3) 0.071(4) -0.007(3) 0.013(3) -0.024(3)
O4 0.068(4) 0.061(4) 0.060(4) -0.023(3) 0.012(3) -0.013(3)
O5 0.087(6) 0.078(5) 0.125(7) -0.045(5) 0.030(5) -0.032(4)

loop_
_atom_type_symbol
_atom_type_description
_atom_type_scat_dispersion_real
_atom_type_scat_dispersion_imag
_atom_type_scat_source
C C 0.0033 0.0016 'International Tables Vol C Tables 4.2.6.8 and 6.1.1.4'
H H 0.0000 0.0000 'International Tables Vol C Tables 4.2.6.8 and 6.1.1.4'
Cd Cd -0.8075 1.2024 'International Tables Vol C Tables 4.2.6.8 and 6.1.1.4'
N N 0.0061 0.0033 'International Tables Vol C Tables 4.2.6.8 and 6.1.1.4'
O O 0.0106 0.0060 'International Tables Vol C Tables 4.2.6.8 and 6.1.1.4'

loop_
_geom_angle_atom_site_label_1
_geom_angle_atom_site_label_2
_geom_angle_atom_site_label_3
_geom_angle
_geom_angle_site_symmetry_1
_geom_angle_site_symmetry_3
N1 C1 C2 123.5(10) . .
N1 C1 H1 118.2 . .
C2 C1 H1 118.2 . .
C3 C2 C1 120.8(10) . .
C3 C2 H2 119.4 . .
C1 C2 H2 119.8 . .
C4 C3 C2 115.4(9) . .
C4 C3 C6 121.3(10) . .
C2 C3 C6 123.3(10) . .
C3 C4 C5 120.2(10) . .
C3 C4 H4 119.5 . .
C5 C4 H4 120.3 . .
N1 C5 C4 123.7(9) . .
N1 C5 H5 118.4 . .
C4 C5 H5 117.9 . .
C7 C6 C3 114.3(9) . .
C7 C6 H6A 108.5 . .
C3 C6 H6A 108.9 . .
C7 C6 H6B 108.8 . .
C3 C6 H6B 108.7 . .
H6A C6 H6B 107.6 . .
C8 C7 C6 112.3(9) . .
C8 C7 H7A 108.9 . .
C6 C7 H7A 109.1 . .
C8 C7 H7B 109.6 . .
C6 C7 H7B 109.0 . .
H7A C7 H7B 107.9 . .
C7 C8 C11 115.9(8) . .
C7 C8 H8A 108.0 . .
C11 C8 H8A 108.4 . .
C7 C8 H8B 108.7 . .
C11 C8 H8B 108.1 . .
H8A C8 H8B 107.4 . .
N2 C9 C10 124.1(11) . 8_455
N2 C9 H9 118.1 . .
C10 C9 H9 117.8 8_455 .
C11 C10 C9 122.6(12) . 8_556
C11 C10 H10 119.0 . .
C9 C10 H10 118.4 8_556 .
C10 C11 C12 114.1(10) . .
C10 C11 C8 121.7(10) . .
C12 C11 C8 124.0(10) . .
C13 C12 C11 121.4(12) 8_556 .
C13 C12 H12 119.8 8_556 .
C11 C12 H12 118.8 . .
N2 C13 C12 122.6(13) . 8_455
N2 C13 H13 118.8 . .
C12 C13 H13 118.5 8_455 .
O2 C14 O1 121.2(7) . .
O2 C14 C15 121.3(7) . .
O1 C14 C15 117.5(7) . .
O2 C14 Cd1 59.7(4) . .
O1 C14 Cd1 61.5(4) . .
C15 C14 Cd1 177.6(6) . .
C16 C15 C20 118.8(7) . .
C16 C15 C14 120.5(7) . .
C20 C15 C14 120.7(7) . .
C17 C16 C15 120.7(7) . .
C17 C16 H16 119.2 . .
C15 C16 H16 120.1 . .
C16 C17 C18 119.2(7) . .
C16 C17 C21 123.2(7) . .
C18 C17 C21 117.6(7) . .
C19 C18 C17 120.4(8) . .
C19 C18 H18 119.7 . .
C17 C18 H18 119.8 . .
C20 C19 C18 121.1(8) . .
C20 C19 H19 119.2 . .
C18 C19 H19 119.7 . .
O5 C20 C19 119.0(9) . .
O5 C20 C15 121.3(8) . .
C19 C20 C15 119.7(8) . .
O3 C21 O4 123.5(7) . .
O3 C21 C17 118.3(8) . .
O4 C21 C17 118.2(7) . .
O4 Cd1 O3 127.5(2) 5 3
O4 Cd1 N2 89.4(3) 5 .
O3 Cd1 N2 91.3(2) 3 .
O4 Cd1 N1 88.8(3) 5 .
O3 Cd1 N1 87.9(2) 3 .
N2 Cd1 N1 177.0(2) . .
O4 Cd1 O2 90.7(2) 5 .
O3 Cd1 O2 141.7(2) 3 .
N2 Cd1 O2 91.1(2) . .
N1 Cd1 O2 91.3(2) . .
O4 Cd1 O1 144.4(2) 5 .
O3 Cd1 O1 87.6(2) 3 .
N2 Cd1 O1 95.5(3) . .
N1 Cd1 O1 87.3(3) . .
O2 Cd1 O1 54.1(2) . .
O4 Cd1 C14 117.0(2) 5 .
O3 Cd1 C14 115.3(2) 3 .
N2 Cd1 C14 93.7(2) . .
N1 Cd1 C14 89.3(3) . .
O2 Cd1 C14 26.5(2) . .
O1 Cd1 C14 27.6(2) . .
C1 N1 C5 116.3(9) . .
C1 N1 Cd1 120.6(7) . .
C5 N1 Cd1 123.1(6) . .
C9 N2 C13 114.6(10) . .
C9 N2 Cd1 121.2(7) . .
C13 N2 Cd1 124.1(7) . .
C14 O1 Cd1 90.8(5) . .
C14 O2 Cd1 93.9(5) . .
C21 O3 Cd1 109.2(5) . 3_445
C21 O4 Cd1 172.1(6) . 5
C20 O5 H5A 110.5 . .

loop_
_geom_bond_atom_site_label_1
_geom_bond_atom_site_label_2
_geom_bond_distance
_geom_bond_site_symmetry_2
C1 N1 1.314(12) .
C1 C2 1.378(15) .
C1 H1 0.9291 .
C2 C3 1.368(16) .
C2 H2 0.9253 .
C3 C4 1.370(14) .
C3 C6 1.513(13) .
C4 C5 1.387(14) .
C4 H4 0.9291 .
C5 N1 1.312(13) .
C5 H5 0.9297 .
C6 C7 1.518(13) .
C6 H6A 0.9685 .
C6 H6B 0.9693 .
C7 C8 1.511(13) .
C7 H7A 0.9678 .
C7 H7B 0.9666 .
C8 C11 1.511(13) .
C8 H8A 0.9673 .
C8 H8B 0.9670 .
C9 N2 1.305(14) .
C9 C10 1.364(15) 8_455
C9 H9 0.9299 .
C10 C11 1.323(14) .
C10 C9 1.364(15) 8_556
C10 H10 0.9289 .
C11 C12 1.377(17) .
C12 C13 1.371(18) 8_556
C12 H12 0.9267 .
C13 N2 1.334(16) .
C13 C12 1.371(18) 8_455
C13 H13 0.9298 .
C14 O2 1.235(10) .
C14 O1 1.283(9) .
C14 C15 1.499(10) .
C14 Cd1 2.765(7) .
C15 C16 1.404(11) .
C15 C20 1.422(12) .
C16 C17 1.382(11) .
C16 H16 0.9300 .
C17 C18 1.403(12) .
C17 C21 1.512(10) .
C18 C19 1.377(13) .
C18 H18 0.9292 .
C19 C20 1.367(13) .
C19 H19 0.9299 .
C20 O5 1.334(11) .
C21 O3 1.244(10) .
C21 O4 1.257(11) .
Cd1 O4 2.269(6) 5
Cd1 O3 2.277(6) 3
Cd1 N2 2.303(7) .
Cd1 N1 2.311(7) .
Cd1 O2 2.392(6) .
Cd1 O1 2.431(7) .
O3 Cd1 2.277(6) 3_445
O4 Cd1 2.269(6) 5
O5 H5A 0.8184 .
